data_7219763
loop_
_publ_author_name
'Zheng, Zhi-Peng'
'Wei, Qin'
'Yin, Wen-Xia'
'Wan, Lin-Tao'
'Huang, Xia'
'Yu, Ying'
'Cai, Prof. Yue-Peng'

_publ_section_title
;
 Two Schiff base ligands for distiguishing ZnII/CdIIsensing --- effect of
 substituent on fluorecent sensing
;
_journal_name_full 'RSC Adv.'
_journal_paper_doi 10.1039/C5RA00987A
_journal_year 2015
_chemical_formula_sum 'C79 H71 Cd5 Cl4 N12 O7.5'
_chemical_formula_weight 2012.28
_chemical_name_systematic
; 
 ? 
;
_space_group_IT_number 13
_symmetry_cell_setting monoclinic
_symmetry_space_group_name_Hall '-P 2yc'
_symmetry_space_group_name_H-M 'P 1 2/c 1'
_atom_sites_solution_hydrogens geom
_atom_sites_solution_primary direct
_atom_sites_solution_secondary difmap
_audit_creation_method SHELXL-97
_audit_update_record
;
2014-08-29 deposited with the CCDC.
2015-03-03 downloaded from the CCDC.
;
_cell_angle_alpha 90.00
_cell_angle_beta 111.272(3)
_cell_angle_gamma 90.00
_cell_formula_units_Z 4
_cell_length_a 20.1807(10)
_cell_length_b 14.3707(7)
_cell_length_c 29.3758(12)
_cell_measurement_reflns_used 7838
_cell_measurement_temperature 298(2)
_cell_measurement_theta_max 24.21
_cell_measurement_theta_min 2.17
_cell_volume 7938.9(7)
_computing_cell_refinement 'Bruker SAINT'
_computing_data_collection 'Bruker APEX2'
_computing_data_reduction 'Bruker SAINT'
_computing_molecular_graphics 'Bruker SHELXTL'
_computing_publication_material 'Bruker SHELXTL'
_computing_structure_refinement 'SHELXL-97 (Sheldrick, 2008)'
_computing_structure_solution 'SHELXS-97 (Sheldrick, 2008)'
_diffrn_ambient_temperature 298(2)
_diffrn_measured_fraction_theta_full 0.998
_diffrn_measured_fraction_theta_max 0.998
_diffrn_measurement_device_type 'Bruker APEX-II CCD'
_diffrn_measurement_method '\f and \w scans'
_diffrn_radiation_monochromator graphite
_diffrn_radiation_source 'fine-focus sealed tube'
_diffrn_radiation_type MoK\a
_diffrn_radiation_wavelength 0.71073
_diffrn_reflns_av_R_equivalents 0.0380
_diffrn_reflns_av_sigmaI/netI 0.0452
_diffrn_reflns_limit_h_max 23
_diffrn_reflns_limit_h_min -23
_diffrn_reflns_limit_k_max 16
_diffrn_reflns_limit_k_min -16
_diffrn_reflns_limit_l_max 34
_diffrn_reflns_limit_l_min -18
_diffrn_reflns_number 38452
_diffrn_reflns_theta_full 24.58
_diffrn_reflns_theta_max 24.58
_diffrn_reflns_theta_min 1.49
_exptl_absorpt_coefficient_mu 1.514
_exptl_absorpt_correction_T_max 0.8634
_exptl_absorpt_correction_T_min 0.7416
_exptl_absorpt_correction_type multi-scan
_exptl_absorpt_process_details 'SADABS (Sheldrick, 1996)'
_exptl_crystal_colour 'pale yellow'
_exptl_crystal_density_diffrn 1.684
_exptl_crystal_density_method 'not measured'
_exptl_crystal_description block
_exptl_crystal_F_000 3988
_exptl_crystal_size_max 0.21
_exptl_crystal_size_mid 0.17
_exptl_crystal_size_min 0.10
_refine_diff_density_max 1.065
_refine_diff_density_min -0.691
_refine_diff_density_rms 0.082
_refine_ls_extinction_method none
_refine_ls_goodness_of_fit_ref 1.047
_refine_ls_hydrogen_treatment constr
_refine_ls_matrix_type full
_refine_ls_number_parameters 973
_refine_ls_number_reflns 13295
_refine_ls_number_restraints 0
_refine_ls_restrained_S_all 1.047
_refine_ls_R_factor_all 0.0688
_refine_ls_R_factor_gt 0.0389
_refine_ls_shift/su_max 0.002
_refine_ls_shift/su_mean 0.000
_refine_ls_structure_factor_coef Fsqd
_refine_ls_weighting_details 'calc w=1/[\s^2^(Fo^2^)+(0.0295P)^2^+10.0296P] where P=(Fo^2^+2Fc^2^)/3'
_refine_ls_weighting_scheme calc
_refine_ls_wR_factor_gt 0.0793
_refine_ls_wR_factor_ref 0.0920
_reflns_number_gt 9050
_reflns_number_total 13295
_reflns_threshold_expression >2sigma(I)
_cod_data_source_file c5ra00987a2.cif
_cod_data_source_block CCDC1015694
_cod_depositor_comments
;
The following automatic conversions were performed:

'_symmetry_cell_setting' value 'Monoclinic' changed to 'monoclinic'
according to
/usr/data/users/saulius/crontab/automatic-downloads/rss-feeds/RSC/lib/dictionaries/cif_core.dic
dictionary named 'cif_core.dic' version 2.4.2 from 2011-04-26.

Automatic conversion script
Id: cif_fix_values 3105 2015-03-04 15:46:00Z robertas 

2018-07-02
Z value and formula fixed to values more according to usual
chemical conventions.                 miguel
;
_cod_original_formula_sum 'C158 H142 Cd10 Cl8 N24 O15'
_cod_original_formula_weight 4024.56
_cod_original_formula_units_Z 2
_cod_original_cell_volume 7938.9(6)
_cod_original_sg_symbol_H-M P2/c
_cod_database_code 7219763

loop_
_symmetry_equiv_pos_as_xyz
'x, y, z'
'-x, y, -z+1/2'
'-x, -y, -z'
'x, -y, z-1/2'

loop_
_atom_site_label
_atom_site_type_symbol
_atom_site_fract_x
_atom_site_fract_y
_atom_site_fract_z
_atom_site_U_iso_or_equiv
_atom_site_adp_type
_atom_site_occupancy
_atom_site_symmetry_multiplicity
_atom_site_calc_flag
_atom_site_refinement_flags
Cd1 Cd 0.5000 0.02623(3) 0.2500 0.03941(14) Uani 1 2 d S
Cd2 Cd 0.5000 -0.22697(4) 0.2500 0.05020(16) Uani 1 2 d S
Cd3 Cd 0.41130(2) 0.14899(3) 0.137886(14) 0.04973(12) Uani 1 1 d .
Cd4 Cd 0.0000 0.93640(3) 0.2500 0.03725(13) Uani 1 2 d S
Cd5 Cd 0.0000 1.18834(4) 0.2500 0.05291(17) Uani 1 2 d S
Cd6 Cd 0.09867(2) 0.81832(3) 0.361929(14) 0.04643(12) Uani 1 1 d .
Cd7 Cd 0.24280(2) 0.38510(3) 0.474011(17) 0.06365(14) Uani 1 1 d .
Cl1 Cl 0.34397(12) 0.45809(16) 0.53915(8) 0.1216(8) Uani 1 1 d .
Cl2 Cl 0.24702(11) 0.21712(12) 0.49053(7) 0.1010(7) Uani 1 1 d .
Cl3 Cl 0.13220(10) 0.44929(13) 0.47723(7) 0.0876(6) Uani 1 1 d .
Cl4 Cl 0.25204(12) 0.41732(13) 0.39455(7) 0.0958(6) Uani 1 1 d .
O1 O 0.42719(18) -0.1036(2) 0.22647(12) 0.0484(9) Uani 1 1 d .
O2 O 0.48549(18) 0.0277(2) 0.16878(12) 0.0480(9) Uani 1 1 d .
O3 O 0.42160(18) 0.1491(2) 0.21662(12) 0.0482(9) Uani 1 1 d .
O4 O -0.07371(17) 1.0647(2) 0.23078(12) 0.0458(9) Uani 1 1 d .
O5 O 0.01969(18) 0.9360(2) 0.33173(12) 0.0459(9) Uani 1 1 d .
O6 O 0.07885(18) 0.8139(2) 0.28170(12) 0.0440(9) Uani 1 1 d .
O7 O 0.2271(8) 0.5561(9) 0.1212(7) 0.349(10) Uani 1 1 d .
H7A H 0.2179 0.5868 0.0962 0.523 Uiso 1 1 d R
O8 O 0.5000 0.5000 0.0000 0.293(8) Uani 1 2 d S
N1 N 0.5729(3) -0.3162(3) 0.2151(2) 0.0684(15) Uani 1 1 d .
N2 N 0.4298(3) -0.2779(3) 0.17471(18) 0.0617(14) Uani 1 1 d .
N3 N 0.2955(2) 0.2120(3) 0.08780(18) 0.0648(14) Uani 1 1 d .
N4 N 0.3413(2) 0.0323(3) 0.09389(16) 0.0528(12) Uani 1 1 d .
N5 N 0.4822(3) 0.1935(4) 0.09149(18) 0.0620(14) Uani 1 1 d .
N6 N 0.4482(3) 0.2991(3) 0.15755(19) 0.0605(14) Uani 1 1 d .
N7 N 0.0614(3) 1.2827(4) 0.2085(2) 0.0752(16) Uani 1 1 d .
N8 N -0.0802(3) 1.2385(3) 0.17683(18) 0.0588(13) Uani 1 1 d .
N9 N 0.2196(2) 0.7651(3) 0.40872(16) 0.0556(13) Uani 1 1 d .
N10 N 0.1627(2) 0.9389(3) 0.40735(16) 0.0500(12) Uani 1 1 d .
N11 N 0.0303(3) 0.7702(4) 0.40963(17) 0.0593(13) Uani 1 1 d .
N12 N 0.0706(3) 0.6647(3) 0.34657(18) 0.0598(13) Uani 1 1 d .
C1 C 0.6436(4) -0.3181(5) 0.2306(3) 0.088(2) Uani 1 1 d .
H1 H 0.6686 -0.2882 0.2599 0.106 Uiso 1 1 calc R
C2 C 0.6822(4) -0.3607(5) 0.2067(3) 0.095(2) Uani 1 1 d .
H2 H 0.7316 -0.3596 0.2192 0.114 Uiso 1 1 calc R
C3 C 0.6451(5) -0.4050(5) 0.1638(3) 0.094(3) Uani 1 1 d .
H3 H 0.6690 -0.4355 0.1464 0.113 Uiso 1 1 calc R
C4 C 0.5722(5) -0.4038(4) 0.1467(3) 0.083(2) Uani 1 1 d .
H4 H 0.5464 -0.4339 0.1176 0.100 Uiso 1 1 calc R
C5 C 0.5373(4) -0.3579(4) 0.1728(3) 0.0672(18) Uani 1 1 d .
C6 C 0.4583(4) -0.3564(4) 0.1560(3) 0.080(2) Uani 1 1 d .
H6A H 0.4390 -0.3544 0.1206 0.095 Uiso 1 1 calc R
H6B H 0.4423 -0.4138 0.1660 0.095 Uiso 1 1 calc R
C7 C 0.3685(4) -0.2470(4) 0.1492(2) 0.0641(18) Uani 1 1 d .
H7 H 0.3463 -0.2745 0.1188 0.077 Uiso 1 1 calc R
C8 C 0.3293(3) -0.1736(4) 0.1623(2) 0.0545(15) Uani 1 1 d .
C9 C 0.2554(4) -0.1704(5) 0.1353(2) 0.0708(19) Uani 1 1 d .
H9 H 0.2357 -0.2127 0.1100 0.085 Uiso 1 1 calc R
C10 C 0.2122(3) -0.1071(5) 0.1453(3) 0.079(2) Uani 1 1 d .
H10 H 0.1634 -0.1082 0.1281 0.095 Uiso 1 1 calc R
C11 C 0.2418(3) -0.0409(5) 0.1813(2) 0.0702(19) Uani 1 1 d .
H11 H 0.2128 0.0032 0.1881 0.084 Uiso 1 1 calc R
C12 C 0.3136(3) -0.0404(4) 0.2069(2) 0.0580(16) Uani 1 1 d .
H12 H 0.3326 0.0060 0.2301 0.070 Uiso 1 1 calc R
C13 C 0.3593(3) -0.1066(4) 0.19985(19) 0.0465(14) Uani 1 1 d .
C14 C 0.2788(4) 0.3024(5) 0.0798(3) 0.092(2) Uani 1 1 d .
H14 H 0.3125 0.3462 0.0969 0.110 Uiso 1 1 calc R
C15 C 0.2154(4) 0.3333(5) 0.0483(3) 0.092(2) Uani 1 1 d .
H15 H 0.2067 0.3967 0.0431 0.111 Uiso 1 1 calc R
C16 C 0.1651(4) 0.2705(6) 0.0245(3) 0.095(3) Uani 1 1 d .
H16 H 0.1205 0.2900 0.0035 0.114 Uiso 1 1 calc R
C17 C 0.1806(3) 0.1776(5) 0.0316(2) 0.081(2) Uani 1 1 d .
H17 H 0.1468 0.1334 0.0151 0.098 Uiso 1 1 calc R
C18 C 0.2470(3) 0.1502(4) 0.0636(2) 0.0561(15) Uani 1 1 d .
C19 C 0.2645(3) 0.0495(4) 0.0727(2) 0.0682(18) Uani 1 1 d .
H19A H 0.2425 0.0257 0.0948 0.082 Uiso 1 1 calc R
H19B H 0.2446 0.0158 0.0422 0.082 Uiso 1 1 calc R
C20 C 0.3642(3) -0.0435(4) 0.0831(2) 0.0570(16) Uani 1 1 d .
H20 H 0.3303 -0.0819 0.0613 0.068 Uiso 1 1 calc R
C21 C 0.4365(3) -0.0777(4) 0.10055(19) 0.0509(14) Uani 1 1 d .
C22 C 0.4504(4) -0.1522(4) 0.0743(2) 0.0653(17) Uani 1 1 d .
H22 H 0.4133 -0.1765 0.0479 0.078 Uiso 1 1 calc R
C23 C 0.5163(4) -0.1899(5) 0.0865(2) 0.076(2) Uani 1 1 d .
H23 H 0.5247 -0.2374 0.0677 0.091 Uiso 1 1 calc R
C24 C 0.5707(4) -0.1565(4) 0.1270(2) 0.0674(17) Uani 1 1 d .
H24 H 0.6159 -0.1820 0.1357 0.081 Uiso 1 1 calc R
C25 C 0.5587(3) -0.0865(4) 0.1543(2) 0.0573(16) Uani 1 1 d .
H25 H 0.5960 -0.0671 0.1821 0.069 Uiso 1 1 calc R
C26 C 0.4926(3) -0.0428(4) 0.14232(19) 0.0464(14) Uani 1 1 d .
C27 C 0.5079(4) 0.1338(5) 0.0669(2) 0.076(2) Uani 1 1 d .
H27 H 0.4896 0.0737 0.0617 0.091 Uiso 1 1 calc R
C28 C 0.5598(4) 0.1568(7) 0.0488(2) 0.090(2) Uani 1 1 d .
H28 H 0.5764 0.1135 0.0320 0.108 Uiso 1 1 calc R
C29 C 0.5862(4) 0.2458(8) 0.0566(3) 0.104(3) Uani 1 1 d .
H29 H 0.6209 0.2642 0.0445 0.125 Uiso 1 1 calc R
C30 C 0.5615(4) 0.3071(6) 0.0820(3) 0.098(3) Uani 1 1 d .
H30 H 0.5797 0.3673 0.0878 0.118 Uiso 1 1 calc R
C31 C 0.5087(3) 0.2791(5) 0.0994(2) 0.0677(19) Uani 1 1 d .
C32 C 0.4785(4) 0.3458(5) 0.1256(3) 0.081(2) Uani 1 1 d .
H32A H 0.5156 0.3879 0.1449 0.097 Uiso 1 1 calc R
H32B H 0.4418 0.3827 0.1018 0.097 Uiso 1 1 calc R
C33 C 0.4336(3) 0.3451(4) 0.1900(3) 0.0656(19) Uani 1 1 d .
H33 H 0.4440 0.4083 0.1914 0.079 Uiso 1 1 calc R
C34 C 0.4034(3) 0.3133(4) 0.2246(2) 0.0575(16) Uani 1 1 d .
C35 C 0.3773(4) 0.3830(4) 0.2476(3) 0.076(2) Uani 1 1 d .
H35 H 0.3803 0.4450 0.2395 0.091 Uiso 1 1 calc R
C36 C 0.3477(4) 0.3614(5) 0.2811(3) 0.085(2) Uani 1 1 d .
H36 H 0.3291 0.4079 0.2950 0.102 Uiso 1 1 calc R
C37 C 0.3455(4) 0.2697(5) 0.2944(2) 0.078(2) Uani 1 1 d .
H37 H 0.3264 0.2545 0.3179 0.094 Uiso 1 1 calc R
C38 C 0.3714(3) 0.2009(4) 0.2732(2) 0.0616(17) Uani 1 1 d .
H38 H 0.3702 0.1397 0.2832 0.074 Uiso 1 1 calc R
C39 C 0.3995(3) 0.2187(4) 0.2370(2) 0.0507(15) Uani 1 1 d .
C40 C 0.1315(4) 1.2854(5) 0.2192(3) 0.092(2) Uani 1 1 d .
H40 H 0.1608 1.2583 0.2483 0.111 Uiso 1 1 calc R
C41 C 0.1627(4) 1.3257(5) 0.1898(3) 0.097(3) Uani 1 1 d .
H41 H 0.2119 1.3264 0.1988 0.116 Uiso 1 1 calc R
C42 C 0.1195(5) 1.3648(5) 0.1469(3) 0.096(3) Uani 1 1 d .
H42 H 0.1390 1.3924 0.1260 0.115 Uiso 1 1 calc R
C43 C 0.0467(5) 1.3630(4) 0.1348(3) 0.084(2) Uani 1 1 d .
H43 H 0.0165 1.3897 0.1059 0.101 Uiso 1 1 calc R
C44 C 0.0197(4) 1.3207(4) 0.1667(3) 0.0680(18) Uani 1 1 d .
C45 C -0.0591(4) 1.3189(4) 0.1558(3) 0.087(2) Uani 1 1 d .
H45A H -0.0727 1.3749 0.1686 0.105 Uiso 1 1 calc R
H45B H -0.0840 1.3184 0.1207 0.105 Uiso 1 1 calc R
C46 C -0.1432(4) 1.2078(4) 0.1552(2) 0.0636(17) Uani 1 1 d .
H46 H -0.1703 1.2384 0.1266 0.076 Uiso 1 1 calc R
C47 C -0.1779(3) 1.1310(4) 0.16972(19) 0.0481(14) Uani 1 1 d .
C48 C -0.2516(3) 1.1242(4) 0.1450(2) 0.0626(17) Uani 1 1 d .
H48 H -0.2740 1.1686 0.1214 0.075 Uiso 1 1 calc R
C49 C -0.2922(3) 1.0553(5) 0.1540(2) 0.0726(19) Uani 1 1 d .
H49 H -0.3413 1.0538 0.1379 0.087 Uiso 1 1 calc R
C50 C -0.2571(3) 0.9878(4) 0.1880(2) 0.0607(16) Uani 1 1 d .
H50 H -0.2832 0.9395 0.1944 0.073 Uiso 1 1 calc R
C51 C -0.1843(3) 0.9908(4) 0.21258(19) 0.0510(14) Uani 1 1 d .
H51 H -0.1625 0.9434 0.2344 0.061 Uiso 1 1 calc R
C52 C -0.1423(3) 1.0636(3) 0.20551(18) 0.0420(13) Uani 1 1 d .
C53 C 0.2428(3) 0.6768(5) 0.4132(2) 0.0721(19) Uani 1 1 d .
H53 H 0.2132 0.6321 0.3930 0.087 Uiso 1 1 calc R
C54 C 0.3072(4) 0.6487(5) 0.4457(3) 0.082(2) Uani 1 1 d .
H54 H 0.3208 0.5866 0.4478 0.098 Uiso 1 1 calc R
C55 C 0.3511(4) 0.7143(6) 0.4751(3) 0.086(2) Uani 1 1 d .
H55 H 0.3951 0.6976 0.4981 0.103 Uiso 1 1 calc R
C56 C 0.3290(3) 0.8060(5) 0.4702(2) 0.078(2) Uani 1 1 d .
H56 H 0.3586 0.8519 0.4893 0.094 Uiso 1 1 calc R
C57 C 0.2628(3) 0.8292(4) 0.43697(19) 0.0523(15) Uani 1 1 d .
C58 C 0.2399(3) 0.9281(4) 0.4296(2) 0.0647(17) Uani 1 1 d .
H58A H 0.2568 0.9598 0.4609 0.078 Uiso 1 1 calc R
H58B H 0.2616 0.9579 0.4088 0.078 Uiso 1 1 calc R
C59 C 0.1371(3) 1.0146(4) 0.4171(2) 0.0558(15) Uani 1 1 d .
H59 H 0.1695 1.0557 0.4382 0.067 Uiso 1 1 calc R
C60 C 0.0634(3) 1.0434(4) 0.3990(2) 0.0513(14) Uani 1 1 d .
C61 C 0.0463(4) 1.1148(4) 0.4253(2) 0.0714(19) Uani 1 1 d .
H61 H 0.0823 1.1413 0.4517 0.086 Uiso 1 1 calc R
C62 C -0.0217(4) 1.1470(5) 0.4135(2) 0.077(2) Uani 1 1 d .
H62 H -0.0318 1.1935 0.4320 0.093 Uiso 1 1 calc R
C63 C -0.0752(4) 1.1092(5) 0.3736(2) 0.0717(18) Uani 1 1 d .
H63 H -0.1218 1.1298 0.3655 0.086 Uiso 1 1 calc R
C64 C -0.0597(3) 1.0406(4) 0.3457(2) 0.0569(16) Uani 1 1 d .
H64 H -0.0960 1.0181 0.3182 0.068 Uiso 1 1 calc R
C65 C 0.0085(3) 1.0045(4) 0.35781(19) 0.0468(14) Uani 1 1 d .
C66 C -0.0007(4) 0.8259(5) 0.4317(2) 0.0731(19) Uani 1 1 d .
H66 H 0.0080 0.8894 0.4314 0.088 Uiso 1 1 calc R
C67 C -0.0450(4) 0.7966(7) 0.4550(2) 0.093(2) Uani 1 1 d .
H67 H -0.0660 0.8384 0.4698 0.112 Uiso 1 1 calc R
C68 C -0.0569(5) 0.7027(8) 0.4553(3) 0.110(3) Uani 1 1 d .
H68 H -0.0863 0.6794 0.4708 0.133 Uiso 1 1 calc R
C69 C -0.0253(5) 0.6433(6) 0.4328(3) 0.102(3) Uani 1 1 d .
H69 H -0.0329 0.5795 0.4331 0.123 Uiso 1 1 calc R
C70 C 0.0179(4) 0.6788(5) 0.4096(2) 0.0698(19) Uani 1 1 d .
C71 C 0.0523(4) 0.6163(5) 0.3840(3) 0.085(2) Uani 1 1 d .
H71A H 0.0951 0.5899 0.4078 0.102 Uiso 1 1 calc R
H71B H 0.0202 0.5654 0.3690 0.102 Uiso 1 1 calc R
C72 C 0.0759(3) 0.6172(4) 0.3114(2) 0.0631(18) Uani 1 1 d .
H72 H 0.0663 0.5539 0.3116 0.076 Uiso 1 1 calc R
C73 C 0.0948(3) 0.6499(4) 0.2714(2) 0.0541(15) Uani 1 1 d .
C74 C 0.1114(4) 0.5809(4) 0.2434(3) 0.074(2) Uani 1 1 d .
H74 H 0.1101 0.5188 0.2520 0.089 Uiso 1 1 calc R
C75 C 0.1290(4) 0.6014(5) 0.2043(3) 0.084(2) Uani 1 1 d .
H75 H 0.1405 0.5543 0.1867 0.101 Uiso 1 1 calc R
C76 C 0.1296(3) 0.6939(5) 0.1909(2) 0.0747(19) Uani 1 1 d .
H76 H 0.1422 0.7094 0.1644 0.090 Uiso 1 1 calc R
C77 C 0.1115(3) 0.7623(4) 0.2167(2) 0.0574(16) Uani 1 1 d .
H77 H 0.1104 0.8236 0.2062 0.069 Uiso 1 1 calc R
C78 C 0.0946(3) 0.7447(4) 0.25800(19) 0.0446(13) Uani 1 1 d .
C79 C 0.2988(8) 0.5225(8) 0.1359(4) 0.218(9) Uani 1 1 d .
H79A H 0.3127 0.5192 0.1080 0.326 Uiso 1 1 calc R
H79B H 0.3017 0.4616 0.1500 0.326 Uiso 1 1 calc R
H79C H 0.3301 0.5641 0.1596 0.326 Uiso 1 1 calc R

loop_
_atom_site_aniso_label
_atom_site_aniso_U_11
_atom_site_aniso_U_22
_atom_site_aniso_U_33
_atom_site_aniso_U_23
_atom_site_aniso_U_13
_atom_site_aniso_U_12
Cd1 0.0419(3) 0.0354(3) 0.0349(3) 0.000 0.0067(2) 0.000
Cd2 0.0652(4) 0.0373(3) 0.0491(4) 0.000 0.0220(3) 0.000
Cd3 0.0514(3) 0.0444(2) 0.0424(3) 0.00639(18) 0.00385(19) -0.00342(19)
Cd4 0.0410(3) 0.0330(3) 0.0335(3) 0.000 0.0085(2) 0.000
Cd5 0.0596(4) 0.0367(3) 0.0619(4) 0.000 0.0215(3) 0.000
Cd6 0.0521(2) 0.0413(2) 0.0379(2) 0.00316(17) 0.00664(18) -0.00128(18)
Cd7 0.0690(3) 0.0543(3) 0.0593(3) 0.0052(2) 0.0133(2) 0.0012(2)
Cl1 0.1130(17) 0.1160(18) 0.0861(15) 0.0053(12) -0.0235(13) -0.0158(14)
Cl2 0.1159(16) 0.0528(11) 0.1027(16) 0.0149(10) 0.0020(12) 0.0024(10)
Cl3 0.0819(12) 0.0833(13) 0.1021(15) 0.0224(10) 0.0388(11) 0.0137(10)
Cl4 0.1302(17) 0.0884(14) 0.0774(13) -0.0071(10) 0.0483(12) -0.0328(12)
O1 0.049(2) 0.041(2) 0.050(2) -0.0033(17) 0.0106(18) -0.0058(17)
O2 0.058(2) 0.042(2) 0.038(2) -0.0004(17) 0.0097(18) -0.0013(18)
O3 0.053(2) 0.042(2) 0.043(2) -0.0001(17) 0.0083(18) 0.0044(17)
O4 0.043(2) 0.034(2) 0.054(2) 0.0090(16) 0.0103(18) 0.0059(16)
O5 0.059(2) 0.038(2) 0.036(2) -0.0017(16) 0.0100(17) 0.0023(17)
O6 0.054(2) 0.035(2) 0.038(2) 0.0019(16) 0.0109(17) 0.0068(16)
O7 0.44(2) 0.219(13) 0.55(3) -0.032(14) 0.38(2) 0.025(13)
O8 0.224(14) 0.260(16) 0.35(2) 0.149(15) 0.051(14) 0.033(12)
N1 0.091(4) 0.056(3) 0.066(4) -0.007(3) 0.038(3) 0.012(3)
N2 0.086(4) 0.045(3) 0.059(4) -0.011(3) 0.032(3) -0.016(3)
N3 0.053(3) 0.054(3) 0.066(4) 0.008(3) -0.004(3) -0.002(3)
N4 0.050(3) 0.052(3) 0.048(3) 0.005(2) 0.008(2) -0.005(2)
N5 0.060(3) 0.069(4) 0.055(3) 0.021(3) 0.017(3) 0.000(3)
N6 0.060(3) 0.050(3) 0.060(4) 0.012(3) 0.008(3) -0.008(3)
N7 0.084(4) 0.061(4) 0.083(4) 0.011(3) 0.034(3) -0.013(3)
N8 0.065(3) 0.043(3) 0.068(4) 0.015(2) 0.023(3) 0.010(3)
N9 0.050(3) 0.053(3) 0.050(3) -0.002(2) 0.002(2) 0.004(2)
N10 0.053(3) 0.045(3) 0.047(3) -0.003(2) 0.012(2) -0.005(2)
N11 0.059(3) 0.070(4) 0.046(3) 0.015(3) 0.016(3) -0.002(3)
N12 0.080(4) 0.039(3) 0.053(3) 0.010(2) 0.015(3) -0.008(2)
C1 0.096(6) 0.093(6) 0.074(5) -0.012(4) 0.029(5) 0.024(5)
C2 0.101(6) 0.097(6) 0.097(6) -0.003(5) 0.048(5) 0.037(5)
C3 0.142(8) 0.064(5) 0.103(7) 0.008(5) 0.076(6) 0.025(5)
C4 0.139(7) 0.050(4) 0.075(5) -0.008(3) 0.056(5) 0.001(5)
C5 0.097(5) 0.041(4) 0.074(5) -0.002(3) 0.043(4) 0.005(4)
C6 0.110(6) 0.051(4) 0.083(5) -0.026(4) 0.043(5) -0.016(4)
C7 0.085(5) 0.060(4) 0.047(4) -0.013(3) 0.023(4) -0.025(4)
C8 0.057(4) 0.057(4) 0.049(4) 0.000(3) 0.019(3) -0.019(3)
C9 0.066(4) 0.075(5) 0.061(4) -0.002(3) 0.009(4) -0.027(4)
C10 0.048(4) 0.102(6) 0.073(5) 0.011(4) 0.006(4) -0.019(4)
C11 0.046(4) 0.092(5) 0.070(5) 0.005(4) 0.017(3) -0.001(3)
C12 0.052(4) 0.067(4) 0.051(4) -0.001(3) 0.014(3) -0.005(3)
C13 0.047(3) 0.048(3) 0.042(3) 0.006(3) 0.013(3) -0.012(3)
C14 0.072(5) 0.069(5) 0.100(6) 0.009(4) -0.008(4) 0.003(4)
C15 0.078(5) 0.087(6) 0.084(6) 0.015(4) -0.005(4) 0.019(4)
C16 0.074(5) 0.108(7) 0.072(5) -0.003(5) -0.012(4) 0.032(5)
C17 0.060(4) 0.087(6) 0.074(5) -0.010(4) -0.002(4) 0.003(4)
C18 0.049(3) 0.070(4) 0.044(4) 0.004(3) 0.011(3) 0.002(3)
C19 0.050(4) 0.072(5) 0.071(5) 0.004(3) 0.007(3) -0.010(3)
C20 0.059(4) 0.057(4) 0.044(4) 0.003(3) 0.006(3) -0.015(3)
C21 0.069(4) 0.047(3) 0.034(3) 0.001(3) 0.015(3) -0.006(3)
C22 0.089(5) 0.056(4) 0.046(4) -0.009(3) 0.019(3) -0.003(4)
C23 0.107(6) 0.063(4) 0.060(5) -0.006(3) 0.033(4) 0.011(4)
C24 0.079(5) 0.063(4) 0.066(5) 0.008(3) 0.033(4) 0.013(4)
C25 0.061(4) 0.052(4) 0.053(4) 0.001(3) 0.014(3) 0.000(3)
C26 0.057(4) 0.043(3) 0.038(3) 0.007(3) 0.016(3) 0.001(3)
C27 0.083(5) 0.085(5) 0.056(5) 0.024(4) 0.023(4) 0.006(4)
C28 0.081(5) 0.132(8) 0.060(5) 0.033(5) 0.029(4) 0.010(5)
C29 0.073(6) 0.161(10) 0.082(7) 0.033(6) 0.032(5) -0.018(6)
C30 0.090(6) 0.119(7) 0.081(6) 0.029(5) 0.025(5) -0.040(5)
C31 0.064(4) 0.075(5) 0.054(4) 0.027(4) 0.009(3) -0.008(4)
C32 0.082(5) 0.064(5) 0.088(6) 0.022(4) 0.021(4) -0.016(4)
C33 0.065(4) 0.037(4) 0.073(5) 0.005(3) -0.001(4) -0.005(3)
C34 0.053(4) 0.042(4) 0.062(4) 0.005(3) 0.002(3) 0.000(3)
C35 0.085(5) 0.042(4) 0.087(6) -0.012(4) 0.015(4) 0.005(3)
C36 0.092(6) 0.057(5) 0.097(6) -0.023(4) 0.025(5) 0.013(4)
C37 0.085(5) 0.072(5) 0.078(5) -0.020(4) 0.030(4) 0.000(4)
C38 0.073(4) 0.050(4) 0.057(4) -0.006(3) 0.018(3) -0.001(3)
C39 0.041(3) 0.044(4) 0.055(4) -0.006(3) 0.003(3) -0.002(3)
C40 0.084(6) 0.094(6) 0.092(6) 0.016(4) 0.023(5) -0.023(5)
C41 0.085(6) 0.099(6) 0.108(7) 0.010(5) 0.036(5) -0.031(5)
C42 0.121(7) 0.080(6) 0.100(7) 0.004(5) 0.057(6) -0.031(5)
C43 0.114(7) 0.054(4) 0.084(5) 0.016(4) 0.036(5) -0.009(4)
C44 0.089(5) 0.038(4) 0.083(5) 0.015(3) 0.038(4) -0.003(3)
C45 0.089(5) 0.051(4) 0.130(7) 0.038(4) 0.050(5) 0.011(4)
C46 0.076(5) 0.059(4) 0.053(4) 0.015(3) 0.019(4) 0.027(4)
C47 0.051(3) 0.049(3) 0.046(3) 0.009(3) 0.020(3) 0.019(3)
C48 0.056(4) 0.069(4) 0.052(4) 0.010(3) 0.007(3) 0.024(3)
C49 0.042(4) 0.089(5) 0.079(5) 0.004(4) 0.013(3) 0.006(4)
C50 0.042(3) 0.076(4) 0.063(4) 0.011(3) 0.017(3) -0.002(3)
C51 0.050(3) 0.054(4) 0.048(4) 0.006(3) 0.018(3) 0.006(3)
C52 0.041(3) 0.043(3) 0.040(3) -0.003(2) 0.012(3) 0.009(3)
C53 0.061(4) 0.065(4) 0.073(5) -0.004(3) 0.004(3) 0.011(3)
C54 0.076(5) 0.070(5) 0.081(5) 0.003(4) 0.008(4) 0.019(4)
C55 0.063(5) 0.101(6) 0.074(5) 0.005(4) 0.000(4) 0.019(4)
C56 0.055(4) 0.086(5) 0.071(5) -0.012(4) -0.005(3) -0.003(4)
C57 0.050(3) 0.071(4) 0.035(3) 0.003(3) 0.015(3) -0.004(3)
C58 0.057(4) 0.059(4) 0.065(4) -0.001(3) 0.006(3) -0.008(3)
C59 0.058(4) 0.055(4) 0.047(4) -0.007(3) 0.009(3) -0.009(3)
C60 0.064(4) 0.043(3) 0.046(4) -0.005(3) 0.019(3) -0.003(3)
C61 0.085(5) 0.070(5) 0.052(4) -0.019(3) 0.016(4) 0.004(4)
C62 0.097(6) 0.066(4) 0.068(5) -0.018(4) 0.030(4) 0.017(4)
C63 0.070(4) 0.081(5) 0.067(5) -0.004(4) 0.028(4) 0.015(4)
C64 0.057(4) 0.062(4) 0.049(4) -0.006(3) 0.016(3) 0.010(3)
C65 0.057(4) 0.041(3) 0.044(3) 0.004(3) 0.021(3) 0.005(3)
C66 0.073(5) 0.093(6) 0.051(4) 0.023(4) 0.019(4) -0.002(4)
C67 0.089(6) 0.136(8) 0.054(5) 0.018(5) 0.026(4) 0.001(5)
C68 0.105(7) 0.175(10) 0.060(6) 0.017(6) 0.040(5) -0.042(7)
C69 0.127(7) 0.112(7) 0.067(5) 0.014(5) 0.035(5) -0.047(6)
C70 0.076(5) 0.077(5) 0.047(4) 0.020(3) 0.012(3) -0.021(4)
C71 0.120(6) 0.061(5) 0.071(5) 0.013(4) 0.030(5) -0.014(4)
C72 0.066(4) 0.032(3) 0.075(5) 0.005(3) 0.007(4) -0.005(3)
C73 0.056(4) 0.040(3) 0.058(4) -0.001(3) 0.011(3) 0.002(3)
C74 0.081(5) 0.046(4) 0.095(6) -0.008(4) 0.030(4) 0.006(3)
C75 0.096(6) 0.066(5) 0.099(6) -0.035(4) 0.045(5) 0.002(4)
C76 0.086(5) 0.074(5) 0.072(5) -0.018(4) 0.037(4) -0.002(4)
C77 0.061(4) 0.052(4) 0.056(4) -0.009(3) 0.017(3) 0.001(3)
C78 0.045(3) 0.041(3) 0.041(3) -0.003(3) 0.008(3) 0.003(2)
C79 0.36(2) 0.089(8) 0.124(10) 0.014(7) -0.009(12) -0.051(11)

loop_
_atom_type_symbol
_atom_type_description
_atom_type_scat_dispersion_real
_atom_type_scat_dispersion_imag
_atom_type_scat_source
C C 0.0033 0.0016 'International Tables Vol C Tables 4.2.6.8 and 6.1.1.4'
H H 0.0000 0.0000 'International Tables Vol C Tables 4.2.6.8 and 6.1.1.4'
Cd Cd -0.8075 1.2024 'International Tables Vol C Tables 4.2.6.8 and 6.1.1.4'
Cl Cl 0.1484 0.1585 'International Tables Vol C Tables 4.2.6.8 and 6.1.1.4'
N N 0.0061 0.0033 'International Tables Vol C Tables 4.2.6.8 and 6.1.1.4'
O O 0.0106 0.0060 'International Tables Vol C Tables 4.2.6.8 and 6.1.1.4'

loop_
_geom_angle_atom_site_label_1
_geom_angle_atom_site_label_2
_geom_angle_atom_site_label_3
_geom_angle
_geom_angle_site_symmetry_1
_geom_angle_site_symmetry_3
O2 Cd1 O2 178.97(17) . 2_655
O2 Cd1 O1 98.34(12) . 2_655
O2 Cd1 O1 82.50(12) 2_655 2_655
O2 Cd1 O1 82.50(12) . .
O2 Cd1 O1 98.34(12) 2_655 .
O1 Cd1 O1 72.90(17) 2_655 .
O2 Cd1 O3 103.94(12) . 2_655
O2 Cd1 O3 75.26(12) 2_655 2_655
O1 Cd1 O3 102.93(12) 2_655 2_655
O1 Cd1 O3 172.94(12) . 2_655
O2 Cd1 O3 75.26(12) . .
O2 Cd1 O3 103.94(12) 2_655 .
O1 Cd1 O3 172.93(12) 2_655 .
O1 Cd1 O3 102.93(12) . .
O3 Cd1 O3 81.77(16) 2_655 .
O1 Cd2 O1 75.73(17) 2_655 .
O1 Cd2 N2 81.21(16) 2_655 2_655
O1 Cd2 N2 131.39(15) . 2_655
O1 Cd2 N2 131.39(15) 2_655 .
O1 Cd2 N2 81.21(16) . .
N2 Cd2 N2 142.4(3) 2_655 .
O1 Cd2 N1 135.43(15) 2_655 2_655
O1 Cd2 N1 96.75(16) . 2_655
N2 Cd2 N1 71.3(2) 2_655 2_655
N2 Cd2 N1 88.97(18) . 2_655
O1 Cd2 N1 96.75(16) 2_655 .
O1 Cd2 N1 135.43(15) . .
N2 Cd2 N1 88.97(18) 2_655 .
N2 Cd2 N1 71.3(2) . .
N1 Cd2 N1 116.6(3) 2_655 .
O3 Cd3 O2 77.71(12) . .
O3 Cd3 N4 113.14(14) . .
O2 Cd3 N4 81.01(14) . .
O3 Cd3 N6 80.73(16) . .
O2 Cd3 N6 121.20(15) . .
N4 Cd3 N6 156.78(16) . .
O3 Cd3 N5 137.31(15) . .
O2 Cd3 N5 89.36(15) . .
N4 Cd3 N5 104.51(18) . .
N6 Cd3 N5 71.6(2) . .
O3 Cd3 N3 109.33(15) . .
O2 Cd3 N3 151.36(15) . .
N4 Cd3 N3 70.65(17) . .
N6 Cd3 N3 87.44(16) . .
N5 Cd3 N3 101.40(17) . .
O5 Cd4 O5 179.69(16) 2 .
O5 Cd4 O4 96.32(12) 2 2
O5 Cd4 O4 83.93(12) . 2
O5 Cd4 O4 83.93(12) 2 .
O5 Cd4 O4 96.32(12) . .
O4 Cd4 O4 73.88(16) 2 .
O5 Cd4 O6 75.22(12) 2 2
O5 Cd4 O6 104.54(12) . 2
O4 Cd4 O6 171.29(12) 2 2
O4 Cd4 O6 102.70(12) . 2
O5 Cd4 O6 104.54(12) 2 .
O5 Cd4 O6 75.22(12) . .
O4 Cd4 O6 102.70(12) 2 .
O4 Cd4 O6 171.28(12) . .
O6 Cd4 O6 81.79(16) 2 .
O4 Cd5 O4 75.92(16) . 2
O4 Cd5 N8 80.54(15) . .
O4 Cd5 N8 131.41(15) 2 .
O4 Cd5 N8 131.41(15) . 2
O4 Cd5 N8 80.54(15) 2 2
N8 Cd5 N8 143.2(2) . 2
O4 Cd5 N7 136.18(16) . .
O4 Cd5 N7 98.90(17) 2 .
N8 Cd5 N7 70.72(19) . .
N8 Cd5 N7 88.84(19) 2 .
O4 Cd5 N7 98.90(17) . 2
O4 Cd5 N7 136.18(16) 2 2
N8 Cd5 N7 88.84(18) . 2
N8 Cd5 N7 70.72(19) 2 2
N7 Cd5 N7 112.5(3) . 2
O6 Cd6 O5 77.20(12) . .
O6 Cd6 N10 118.90(14) . .
O5 Cd6 N10 80.30(14) . .
O6 Cd6 N12 80.10(15) . .
O5 Cd6 N12 123.62(15) . .
N10 Cd6 N12 153.84(16) . .
O6 Cd6 N11 133.21(14) . .
O5 Cd6 N11 88.40(15) . .
N10 Cd6 N11 101.62(17) . .
N12 Cd6 N11 71.47(19) . .
O6 Cd6 N9 110.01(14) . .
O5 Cd6 N9 150.08(14) . .
N10 Cd6 N9 70.77(16) . .
N12 Cd6 N9 86.26(16) . .
N11 Cd6 N9 104.46(16) . .
Cl3 Cd7 Cl4 110.54(7) . .
Cl3 Cd7 Cl2 109.22(7) . .
Cl4 Cd7 Cl2 111.36(7) . .
Cl3 Cd7 Cl1 108.61(8) . .
Cl4 Cd7 Cl1 109.30(8) . .
Cl2 Cd7 Cl1 107.73(7) . .
C13 O1 Cd2 125.8(3) . .
C13 O1 Cd1 128.1(3) . .
Cd2 O1 Cd1 105.68(14) . .
C26 O2 Cd3 123.7(3) . .
C26 O2 Cd1 127.4(3) . .
Cd3 O2 Cd1 103.89(14) . .
C39 O3 Cd3 123.1(3) . .
C39 O3 Cd1 132.1(3) . .
Cd3 O3 Cd1 103.12(14) . .
C52 O4 Cd5 128.1(3) . .
C52 O4 Cd4 125.6(3) . .
Cd5 O4 Cd4 105.10(13) . .
C65 O5 Cd6 125.0(3) . .
C65 O5 Cd4 127.4(3) . .
Cd6 O5 Cd4 104.01(14) . .
C78 O6 Cd6 126.3(3) . .
C78 O6 Cd4 128.3(3) . .
Cd6 O6 Cd4 103.54(13) . .
C79 O7 H7A 109.1 . .
C5 N1 C1 117.4(6) . .
C5 N1 Cd2 115.2(5) . .
C1 N1 Cd2 126.9(5) . .
C7 N2 C6 118.6(6) . .
C7 N2 Cd2 126.3(4) . .
C6 N2 Cd2 115.1(4) . .
C18 N3 C14 117.8(5) . .
C18 N3 Cd3 115.8(4) . .
C14 N3 Cd3 126.1(4) . .
C20 N4 C19 117.7(5) . .
C20 N4 Cd3 124.7(4) . .
C19 N4 Cd3 117.4(4) . .
C31 N5 C27 118.4(6) . .
C31 N5 Cd3 115.8(5) . .
C27 N5 Cd3 124.3(5) . .
C33 N6 C32 120.4(6) . .
C33 N6 Cd3 122.2(4) . .
C32 N6 Cd3 116.5(4) . .
C44 N7 C40 118.0(6) . .
C44 N7 Cd5 115.0(5) . .
C40 N7 Cd5 125.9(5) . .
C46 N8 C45 117.4(5) . .
C46 N8 Cd5 126.5(4) . .
C45 N8 Cd5 115.8(4) . .
C57 N9 C53 117.9(5) . .
C57 N9 Cd6 115.3(4) . .
C53 N9 Cd6 126.2(4) . .
C59 N10 C58 116.1(5) . .
C59 N10 Cd6 126.0(4) . .
C58 N10 Cd6 117.8(4) . .
C66 N11 C70 118.2(6) . .
C66 N11 Cd6 125.9(4) . .
C70 N11 Cd6 115.5(5) . .
C72 N12 C71 118.3(5) . .
C72 N12 Cd6 126.2(4) . .
C71 N12 Cd6 115.2(4) . .
N1 C1 C2 124.9(7) . .
N1 C1 H1 117.6 . .
C2 C1 H1 117.6 . .
C1 C2 C3 117.3(8) . .
C1 C2 H2 121.3 . .
C3 C2 H2 121.3 . .
C2 C3 C4 119.2(7) . .
C2 C3 H3 120.4 . .
C4 C3 H3 120.4 . .
C3 C4 C5 119.8(7) . .
C3 C4 H4 120.1 . .
C5 C4 H4 120.1 . .
N1 C5 C4 121.4(7) . .
N1 C5 C6 117.0(6) . .
C4 C5 C6 121.5(7) . .
N2 C6 C5 114.0(5) . .
N2 C6 H6A 108.8 . .
C5 C6 H6A 108.8 . .
N2 C6 H6B 108.8 . .
C5 C6 H6B 108.8 . .
H6A C6 H6B 107.7 . .
N2 C7 C8 127.2(6) . .
N2 C7 H7 116.4 . .
C8 C7 H7 116.4 . .
C9 C8 C13 118.7(6) . .
C9 C8 C7 116.1(6) . .
C13 C8 C7 125.3(5) . .
C10 C9 C8 121.7(6) . .
C10 C9 H9 119.1 . .
C8 C9 H9 119.1 . .
C9 C10 C11 119.4(6) . .
C9 C10 H10 120.3 . .
C11 C10 H10 120.3 . .
C12 C11 C10 119.9(6) . .
C12 C11 H11 120.0 . .
C10 C11 H11 120.0 . .
C11 C12 C13 122.8(6) . .
C11 C12 H12 118.6 . .
C13 C12 H12 118.6 . .
O1 C13 C12 119.7(5) . .
O1 C13 C8 123.0(5) . .
C12 C13 C8 117.3(5) . .
N3 C14 C15 123.5(7) . .
N3 C14 H14 118.2 . .
C15 C14 H14 118.2 . .
C16 C15 C14 118.8(7) . .
C16 C15 H15 120.6 . .
C14 C15 H15 120.6 . .
C15 C16 C17 119.1(6) . .
C15 C16 H16 120.4 . .
C17 C16 H16 120.4 . .
C16 C17 C18 119.5(6) . .
C16 C17 H17 120.3 . .
C18 C17 H17 120.3 . .
N3 C18 C17 121.2(6) . .
N3 C18 C19 118.3(5) . .
C17 C18 C19 120.4(6) . .
N4 C19 C18 112.7(5) . .
N4 C19 H19A 109.1 . .
C18 C19 H19A 109.1 . .
N4 C19 H19B 109.1 . .
C18 C19 H19B 109.1 . .
H19A C19 H19B 107.8 . .
N4 C20 C21 128.1(5) . .
N4 C20 H20 116.0 . .
C21 C20 H20 116.0 . .
C22 C21 C26 119.0(6) . .
C22 C21 C20 116.2(5) . .
C26 C21 C20 124.7(5) . .
C23 C22 C21 122.1(6) . .
C23 C22 H22 119.0 . .
C21 C22 H22 119.0 . .
C22 C23 C24 118.9(6) . .
C22 C23 H23 120.5 . .
C24 C23 H23 120.5 . .
C25 C24 C23 120.7(6) . .
C25 C24 H24 119.6 . .
C23 C24 H24 119.6 . .
C24 C25 C26 122.6(6) . .
C24 C25 H25 118.7 . .
C26 C25 H25 118.7 . .
O2 C26 C25 119.7(5) . .
O2 C26 C21 123.8(5) . .
C25 C26 C21 116.5(5) . .
N5 C27 C28 123.5(7) . .
N5 C27 H27 118.3 . .
C28 C27 H27 118.3 . .
C29 C28 C27 117.7(8) . .
C29 C28 H28 121.2 . .
C27 C28 H28 121.2 . .
C30 C29 C28 119.8(8) . .
C30 C29 H29 120.1 . .
C28 C29 H29 120.1 . .
C29 C30 C31 119.5(8) . .
C29 C30 H30 120.2 . .
C31 C30 H30 120.2 . .
N5 C31 C30 121.1(8) . .
N5 C31 C32 118.1(6) . .
C30 C31 C32 120.8(7) . .
N6 C32 C31 112.5(5) . .
N6 C32 H32A 109.1 . .
C31 C32 H32A 109.1 . .
N6 C32 H32B 109.1 . .
C31 C32 H32B 109.1 . .
H32A C32 H32B 107.8 . .
N6 C33 C34 129.4(6) . .
N6 C33 H33 115.3 . .
C34 C33 H33 115.3 . .
C35 C34 C39 119.6(6) . .
C35 C34 C33 116.1(6) . .
C39 C34 C33 124.3(6) . .
C36 C35 C34 121.5(7) . .
C36 C35 H35 119.3 . .
C34 C35 H35 119.3 . .
C35 C36 C37 119.3(7) . .
C35 C36 H36 120.4 . .
C37 C36 H36 120.4 . .
C38 C37 C36 120.4(7) . .
C38 C37 H37 119.8 . .
C36 C37 H37 119.8 . .
C37 C38 C39 122.7(6) . .
C37 C38 H38 118.7 . .
C39 C38 H38 118.7 . .
O3 C39 C38 120.1(5) . .
O3 C39 C34 123.4(6) . .
C38 C39 C34 116.5(6) . .
N7 C40 C41 123.8(8) . .
N7 C40 H40 118.1 . .
C41 C40 H40 118.1 . .
C42 C41 C40 118.0(8) . .
C42 C41 H41 121.0 . .
C40 C41 H41 121.0 . .
C41 C42 C43 119.5(7) . .
C41 C42 H42 120.2 . .
C43 C42 H42 120.2 . .
C42 C43 C44 118.6(7) . .
C42 C43 H43 120.7 . .
C44 C43 H43 120.7 . .
N7 C44 C43 122.2(7) . .
N7 C44 C45 117.2(6) . .
C43 C44 C45 120.6(7) . .
N8 C45 C44 112.1(5) . .
N8 C45 H45A 109.2 . .
C44 C45 H45A 109.2 . .
N8 C45 H45B 109.2 . .
C44 C45 H45B 109.2 . .
H45A C45 H45B 107.9 . .
N8 C46 C47 128.1(5) . .
N8 C46 H46 116.0 . .
C47 C46 H46 116.0 . .
C48 C47 C52 119.5(5) . .
C48 C47 C46 115.8(5) . .
C52 C47 C46 124.7(5) . .
C49 C48 C47 123.2(5) . .
C49 C48 H48 118.4 . .
C47 C48 H48 118.4 . .
C48 C49 C50 117.3(6) . .
C48 C49 H49 121.3 . .
C50 C49 H49 121.3 . .
C51 C50 C49 121.4(6) . .
C51 C50 H50 119.3 . .
C49 C50 H50 119.3 . .
C50 C51 C52 121.9(5) . .
C50 C51 H51 119.0 . .
C52 C51 H51 119.0 . .
O4 C52 C51 119.6(5) . .
O4 C52 C47 123.8(5) . .
C51 C52 C47 116.6(5) . .
N9 C53 C54 123.9(6) . .
N9 C53 H53 118.1 . .
C54 C53 H53 118.1 . .
C55 C54 C53 118.2(7) . .
C55 C54 H54 120.9 . .
C53 C54 H54 120.9 . .
C54 C55 C56 118.8(6) . .
C54 C55 H55 120.6 . .
C56 C55 H55 120.6 . .
C57 C56 C55 119.9(6) . .
C57 C56 H56 120.1 . .
C55 C56 H56 120.1 . .
N9 C57 C56 121.4(6) . .
N9 C57 C58 118.2(5) . .
C56 C57 C58 120.3(6) . .
N10 C58 C57 113.0(5) . .
N10 C58 H58A 109.0 . .
C57 C58 H58A 109.0 . .
N10 C58 H58B 109.0 . .
C57 C58 H58B 109.0 . .
H58A C58 H58B 107.8 . .
N10 C59 C60 127.2(5) . .
N10 C59 H59 116.4 . .
C60 C59 H59 116.4 . .
C61 C60 C65 119.0(5) . .
C61 C60 C59 115.6(5) . .
C65 C60 C59 125.4(5) . .
C62 C61 C60 122.2(6) . .
C62 C61 H61 118.9 . .
C60 C61 H61 118.9 . .
C61 C62 C63 119.0(6) . .
C61 C62 H62 120.5 . .
C63 C62 H62 120.5 . .
C62 C63 C64 120.3(6) . .
C62 C63 H63 119.8 . .
C64 C63 H63 119.8 . .
C63 C64 C65 121.9(6) . .
C63 C64 H64 119.1 . .
C65 C64 H64 119.1 . .
O5 C65 C64 119.6(5) . .
O5 C65 C60 122.8(5) . .
C64 C65 C60 117.6(5) . .
N11 C66 C67 124.5(7) . .
N11 C66 H66 117.7 . .
C67 C66 H66 117.7 . .
C68 C67 C66 116.9(8) . .
C68 C67 H67 121.5 . .
C66 C67 H67 121.5 . .
C67 C68 C69 119.7(8) . .
C67 C68 H68 120.1 . .
C69 C68 H68 120.1 . .
C68 C69 C70 119.6(8) . .
C68 C69 H69 120.2 . .
C70 C69 H69 120.2 . .
N11 C70 C69 120.9(8) . .
N11 C70 C71 117.9(6) . .
C69 C70 C71 121.1(7) . .
N12 C71 C70 112.6(5) . .
N12 C71 H71A 109.1 . .
C70 C71 H71A 109.1 . .
N12 C71 H71B 109.1 . .
C70 C71 H71B 109.1 . .
H71A C71 H71B 107.8 . .
N12 C72 C73 127.6(5) . .
N12 C72 H72 116.2 . .
C73 C72 H72 116.2 . .
C74 C73 C78 119.5(6) . .
C74 C73 C72 115.9(6) . .
C78 C73 C72 124.5(5) . .
C75 C74 C73 122.4(6) . .
C75 C74 H74 118.8 . .
C73 C74 H74 118.8 . .
C74 C75 C76 118.8(6) . .
C74 C75 H75 120.6 . .
C76 C75 H75 120.6 . .
C77 C76 C75 119.9(7) . .
C77 C76 H76 120.0 . .
C75 C76 H76 120.0 . .
C76 C77 C78 123.2(6) . .
C76 C77 H77 118.4 . .
C78 C77 H77 118.4 . .
O6 C78 C77 120.3(5) . .
O6 C78 C73 123.7(5) . .
C77 C78 C73 116.0(5) . .
O7 C79 H79A 109.5 . .
O7 C79 H79B 109.5 . .
H79A C79 H79B 109.5 . .
O7 C79 H79C 109.5 . .
H79A C79 H79C 109.5 . .
H79B C79 H79C 109.5 . .

loop_
_geom_bond_atom_site_label_1
_geom_bond_atom_site_label_2
_geom_bond_distance
_geom_bond_site_symmetry_2
Cd1 O2 2.296(3) .
Cd1 O2 2.296(3) 2_655
Cd1 O1 2.320(3) 2_655
Cd1 O1 2.320(3) .
Cd1 O3 2.336(3) 2_655
Cd1 O3 2.336(3) .
Cd2 O1 2.245(3) 2_655
Cd2 O1 2.245(3) .
Cd2 N2 2.272(5) 2_655
Cd2 N2 2.272(5) .
Cd2 N1 2.440(5) 2_655
Cd2 N1 2.441(5) .
Cd3 O3 2.246(3) .
Cd3 O2 2.263(3) .
Cd3 N4 2.271(4) .
Cd3 N6 2.287(5) .
Cd3 N5 2.394(5) .
Cd3 N3 2.440(4) .
Cd4 O5 2.287(3) 2
Cd4 O5 2.287(3) .
Cd4 O4 2.307(3) 2
Cd4 O4 2.307(3) .
Cd4 O6 2.329(3) 2
Cd4 O6 2.329(3) .
Cd5 O4 2.254(3) .
Cd5 O4 2.254(3) 2
Cd5 N8 2.288(5) .
Cd5 N8 2.288(5) 2
Cd5 N7 2.441(5) .
Cd5 N7 2.441(5) 2
Cd6 O6 2.244(3) .
Cd6 O5 2.272(3) .
Cd6 N10 2.281(4) .
Cd6 N12 2.283(5) .
Cd6 N11 2.397(5) .
Cd6 N9 2.449(4) .
Cd7 Cl3 2.4484(19) .
Cd7 Cl4 2.4522(19) .
Cd7 Cl2 2.4576(18) .
Cd7 Cl1 2.469(2) .
O1 C13 1.308(6) .
O2 C26 1.316(6) .
O3 C39 1.323(6) .
O4 C52 1.313(5) .
O5 C65 1.317(6) .
O6 C78 1.317(6) .
O7 C79 1.436(17) .
O7 H7A 0.8198 .
N1 C5 1.331(8) .
N1 C1 1.332(8) .
N2 C7 1.271(7) .
N2 C6 1.462(7) .
N3 C18 1.322(7) .
N3 C14 1.342(7) .
N4 C20 1.266(7) .
N4 C19 1.467(7) .
N5 C31 1.328(8) .
N5 C27 1.341(8) .
N6 C33 1.279(8) .
N6 C32 1.456(8) .
N7 C44 1.328(8) .
N7 C40 1.333(8) .
N8 C46 1.277(7) .
N8 C45 1.445(7) .
N9 C57 1.330(7) .
N9 C53 1.342(7) .
N10 C59 1.282(7) .
N10 C58 1.461(7) .
N11 C66 1.322(8) .
N11 C70 1.337(7) .
N12 C72 1.275(7) .
N12 C71 1.458(7) .
C1 C2 1.367(9) .
C1 H1 0.9300 .
C2 C3 1.368(10) .
C2 H2 0.9300 .
C3 C4 1.371(10) .
C3 H3 0.9300 .
C4 C5 1.384(9) .
C4 H4 0.9300 .
C5 C6 1.488(9) .
C6 H6A 0.9700 .
C6 H6B 0.9700 .
C7 C8 1.452(8) .
C7 H7 0.9300 .
C8 C9 1.413(8) .
C8 C13 1.423(7) .
C9 C10 1.365(9) .
C9 H9 0.9300 .
C10 C11 1.387(9) .
C10 H10 0.9300 .
C11 C12 1.369(7) .
C11 H11 0.9300 .
C12 C13 1.393(7) .
C12 H12 0.9300 .
C14 C15 1.354(8) .
C14 H14 0.9300 .
C15 C16 1.348(9) .
C15 H15 0.9300 .
C16 C17 1.369(9) .
C16 H16 0.9300 .
C17 C18 1.385(8) .
C17 H17 0.9300 .
C18 C19 1.491(8) .
C19 H19A 0.9700 .
C19 H19B 0.9700 .
C20 C21 1.446(8) .
C20 H20 0.9300 .
C21 C22 1.406(8) .
C21 C26 1.425(7) .
C22 C23 1.359(8) .
C22 H22 0.9300 .
C23 C24 1.379(8) .
C23 H23 0.9300 .
C24 C25 1.362(8) .
C24 H24 0.9300 .
C25 C26 1.399(7) .
C25 H25 0.9300 .
C27 C28 1.374(9) .
C27 H27 0.9300 .
C28 C29 1.373(11) .
C28 H28 0.9300 .
C29 C30 1.362(11) .
C29 H29 0.9300 .
C30 C31 1.397(9) .
C30 H30 0.9300 .
C31 C32 1.493(9) .
C32 H32A 0.9700 .
C32 H32B 0.9700 .
C33 C34 1.438(9) .
C33 H33 0.9300 .
C34 C35 1.411(8) .
C34 C39 1.416(7) .
C35 C36 1.361(9) .
C35 H35 0.9300 .
C36 C37 1.379(9) .
C36 H36 0.9300 .
C37 C38 1.369(8) .
C37 H37 0.9300 .
C38 C39 1.398(8) .
C38 H38 0.9300 .
C40 C41 1.367(9) .
C40 H40 0.9300 .
C41 C42 1.367(10) .
C41 H41 0.9300 .
C42 C43 1.380(10) .
C42 H42 0.9300 .
C43 C44 1.384(9) .
C43 H43 0.9300 .
C44 C45 1.503(9) .
C45 H45A 0.9700 .
C45 H45B 0.9700 .
C46 C47 1.450(8) .
C46 H46 0.9300 .
C47 C48 1.402(7) .
C47 C52 1.419(7) .
C48 C49 1.370(8) .
C48 H48 0.9300 .
C49 C50 1.389(8) .
C49 H49 0.9300 .
C50 C51 1.382(7) .
C50 H50 0.9300 .
C51 C52 1.408(7) .
C51 H51 0.9300 .
C53 C54 1.366(8) .
C53 H53 0.9300 .
C54 C55 1.365(9) .
C54 H54 0.9300 .
C55 C56 1.381(9) .
C55 H55 0.9300 .
C56 C57 1.380(8) .
C56 H56 0.9300 .
C57 C58 1.487(8) .
C58 H58A 0.9700 .
C58 H58B 0.9700 .
C59 C60 1.447(8) .
C59 H59 0.9300 .
C60 C61 1.402(8) .
C60 C65 1.426(7) .
C61 C62 1.367(8) .
C61 H61 0.9300 .
C62 C63 1.385(8) .
C62 H62 0.9300 .
C63 C64 1.388(8) .
C63 H63 0.9300 .
C64 C65 1.390(7) .
C64 H64 0.9300 .
C66 C67 1.375(9) .
C66 H66 0.9300 .
C67 C68 1.371(11) .
C67 H67 0.9300 .
C68 C69 1.371(11) .
C68 H68 0.9300 .
C69 C70 1.384(9) .
C69 H69 0.9300 .
C70 C71 1.495(9) .
C71 H71A 0.9700 .
C71 H71B 0.9700 .
C72 C73 1.440(8) .
C72 H72 0.9300 .
C73 C74 1.404(8) .
C73 C78 1.418(7) .
C74 C75 1.352(9) .
C74 H74 0.9300 .
C75 C76 1.388(9) .
C75 H75 0.9300 .
C76 C77 1.369(8) .
C76 H76 0.9300 .
C77 C78 1.398(7) .
C77 H77 0.9300 .
C79 H79A 0.9600 .
C79 H79B 0.9600 .
C79 H79C 0.9600 .

loop_
_geom_torsion_atom_site_label_1
_geom_torsion_atom_site_label_2
_geom_torsion_atom_site_label_3
_geom_torsion_atom_site_label_4
_geom_torsion
_geom_torsion_site_symmetry_1
O1 Cd2 O1 C13 172.6(5) 2_655
N2 Cd2 O1 C13 -123.1(4) 2_655
N2 Cd2 O1 C13 35.7(4) .
N1 Cd2 O1 C13 -52.2(4) 2_655
N1 Cd2 O1 C13 87.5(5) .
O1 Cd2 O1 Cd1 0.0 2_655
N2 Cd2 O1 Cd1 64.3(3) 2_655
N2 Cd2 O1 Cd1 -136.86(18) .
N1 Cd2 O1 Cd1 135.24(17) 2_655
N1 Cd2 O1 Cd1 -85.1(2) .
O2 Cd1 O1 C13 -71.2(4) .
O2 Cd1 O1 C13 108.2(4) 2_655
O1 Cd1 O1 C13 -172.4(5) 2_655
O3 Cd1 O1 C13 132.9(9) 2_655
O3 Cd1 O1 C13 1.7(4) .
O2 Cd1 O1 Cd2 101.16(15) .
O2 Cd1 O1 Cd2 -79.45(15) 2_655
O1 Cd1 O1 Cd2 0.0 2_655
O3 Cd1 O1 Cd2 -54.7(11) 2_655
O3 Cd1 O1 Cd2 174.09(13) .
O3 Cd3 O2 C26 155.2(4) .
N4 Cd3 O2 C26 39.0(4) .
N6 Cd3 O2 C26 -133.8(4) .
N5 Cd3 O2 C26 -65.8(4) .
N3 Cd3 O2 C26 47.2(6) .
O3 Cd3 O2 Cd1 -1.16(13) .
N4 Cd3 O2 Cd1 -117.36(17) .
N6 Cd3 O2 Cd1 69.9(2) .
N5 Cd3 O2 Cd1 137.84(17) .
N3 Cd3 O2 Cd1 -109.1(3) .
O2 Cd1 O2 C26 167.3(4) 2_655
O1 Cd1 O2 C26 22.9(4) 2_655
O1 Cd1 O2 C26 -48.5(4) .
O3 Cd1 O2 C26 128.6(4) 2_655
O3 Cd1 O2 C26 -154.0(4) .
O2 Cd1 O2 Cd3 -37.57(12) 2_655
O1 Cd1 O2 Cd3 178.07(13) 2_655
O1 Cd1 O2 Cd3 106.68(14) .
O3 Cd1 O2 Cd3 -76.30(15) 2_655
O3 Cd1 O2 Cd3 1.13(12) .
O2 Cd3 O3 C39 167.7(4) .
N4 Cd3 O3 C39 -117.8(4) .
N6 Cd3 O3 C39 42.8(4) .
N5 Cd3 O3 C39 92.4(4) .
N3 Cd3 O3 C39 -41.2(4) .
O2 Cd3 O3 Cd1 1.14(12) .
N4 Cd3 O3 Cd1 75.65(18) .
N6 Cd3 O3 Cd1 -123.81(17) .
N5 Cd3 O3 Cd1 -74.2(3) .
N3 Cd3 O3 Cd1 152.24(15) .
O2 Cd1 O3 C39 -166.0(5) .
O2 Cd1 O3 C39 13.4(5) 2_655
O1 Cd1 O3 C39 168.7(9) 2_655
O1 Cd1 O3 C39 115.5(4) .
O3 Cd1 O3 C39 -59.1(4) 2_655
O2 Cd1 O3 Cd3 -1.13(12) .
O2 Cd1 O3 Cd3 178.20(13) 2_655
O1 Cd1 O3 Cd3 -26.5(11) 2_655
O1 Cd1 O3 Cd3 -79.66(15) .
O3 Cd1 O3 Cd3 105.71(17) 2_655
O4 Cd5 O4 C52 -167.9(5) 2
N8 Cd5 O4 C52 -30.8(4) .
N8 Cd5 O4 C52 128.7(4) 2
N7 Cd5 O4 C52 -79.7(5) .
N7 Cd5 O4 C52 56.6(4) 2
O4 Cd5 O4 Cd4 0.0 2
N8 Cd5 O4 Cd4 137.15(18) .
N8 Cd5 O4 Cd4 -63.4(2) 2
N7 Cd5 O4 Cd4 88.2(2) .
N7 Cd5 O4 Cd4 -135.53(17) 2
O5 Cd4 O4 C52 69.9(4) 2
O5 Cd4 O4 C52 -109.9(4) .
O4 Cd4 O4 C52 168.3(5) 2
O6 Cd4 O4 C52 -3.4(4) 2
O6 Cd4 O4 C52 -123.7(8) .
O5 Cd4 O4 Cd5 -98.40(15) 2
O5 Cd4 O4 Cd5 81.79(15) .
O4 Cd4 O4 Cd5 0.0 2
O6 Cd4 O4 Cd5 -171.72(13) 2
O6 Cd4 O4 Cd5 68.0(8) .
O6 Cd6 O5 C65 -161.3(4) .
N10 Cd6 O5 C65 -38.6(4) .
N12 Cd6 O5 C65 129.9(4) .
N11 Cd6 O5 C65 63.5(4) .
N9 Cd6 O5 C65 -53.4(5) .
O6 Cd6 O5 Cd4 -1.36(13) .
N10 Cd6 O5 Cd4 121.43(17) .
N12 Cd6 O5 Cd4 -70.1(2) .
N11 Cd6 O5 Cd4 -136.50(16) .
N9 Cd6 O5 Cd4 106.6(3) .
O5 Cd4 O5 C65 -160.3(5) 2
O4 Cd4 O5 C65 55.8(4) 2
O4 Cd4 O5 C65 -17.2(4) .
O6 Cd4 O5 C65 -122.1(4) 2
O6 Cd4 O5 C65 160.7(4) .
O5 Cd4 O5 Cd6 40.3(3) 2
O4 Cd4 O5 Cd6 -103.55(14) 2
O4 Cd4 O5 Cd6 -176.54(13) .
O6 Cd4 O5 Cd6 78.55(14) 2
O6 Cd4 O5 Cd6 1.33(12) .
O5 Cd6 O6 C78 -164.1(4) .
N10 Cd6 O6 C78 124.7(4) .
N12 Cd6 O6 C78 -36.1(4) .
N11 Cd6 O6 C78 -88.7(4) .
N9 Cd6 O6 C78 46.2(4) .
O5 Cd6 O6 Cd4 1.34(12) .
N10 Cd6 O6 Cd4 -69.84(19) .
N12 Cd6 O6 Cd4 129.36(17) .
N11 Cd6 O6 Cd4 76.7(2) .
N9 Cd6 O6 Cd4 -148.34(14) .
O5 Cd4 O6 C78 -16.1(4) 2
O5 Cd4 O6 C78 163.7(4) .
O4 Cd4 O6 C78 -116.2(4) 2
O4 Cd4 O6 C78 177.8(7) .
O6 Cd4 O6 C78 56.2(4) 2
O5 Cd4 O6 Cd6 178.86(12) 2
O5 Cd4 O6 Cd6 -1.34(12) .
O4 Cd4 O6 Cd6 78.78(15) 2
O4 Cd4 O6 Cd6 12.8(9) .
O6 Cd4 O6 Cd6 -108.82(17) 2
O1 Cd2 N1 C5 -137.7(4) 2_655
O1 Cd2 N1 C5 -61.1(5) .
N2 Cd2 N1 C5 141.3(5) 2_655
N2 Cd2 N1 C5 -6.1(4) .
N1 Cd2 N1 C5 72.9(4) 2_655
O1 Cd2 N1 C1 33.7(6) 2_655
O1 Cd2 N1 C1 110.2(6) .
N2 Cd2 N1 C1 -47.3(6) 2_655
N2 Cd2 N1 C1 165.2(6) .
N1 Cd2 N1 C1 -115.8(6) 2_655
O1 Cd2 N2 C7 -80.8(6) 2_655
O1 Cd2 N2 C7 -18.7(5) .
N2 Cd2 N2 C7 134.9(5) 2_655
N1 Cd2 N2 C7 78.3(5) 2_655
N1 Cd2 N2 C7 -163.2(6) .
O1 Cd2 N2 C6 102.1(4) 2_655
O1 Cd2 N2 C6 164.2(4) .
N2 Cd2 N2 C6 -42.2(4) 2_655
N1 Cd2 N2 C6 -98.8(4) 2_655
N1 Cd2 N2 C6 19.7(4) .
O3 Cd3 N3 C18 -102.5(4) .
O2 Cd3 N3 C18 -2.6(7) .
N4 Cd3 N3 C18 6.0(4) .
N6 Cd3 N3 C18 178.2(5) .
N5 Cd3 N3 C18 107.6(5) .
O3 Cd3 N3 C14 83.0(6) .
O2 Cd3 N3 C14 -177.1(5) .
N4 Cd3 N3 C14 -168.5(6) .
N6 Cd3 N3 C14 3.7(6) .
N5 Cd3 N3 C14 -66.9(6) .
O3 Cd3 N4 C20 -99.8(5) .
O2 Cd3 N4 C20 -27.3(5) .
N6 Cd3 N4 C20 136.7(5) .
N5 Cd3 N4 C20 59.6(5) .
N3 Cd3 N4 C20 156.8(5) .
O3 Cd3 N4 C19 86.1(4) .
O2 Cd3 N4 C19 158.5(4) .
N6 Cd3 N4 C19 -37.4(7) .
N5 Cd3 N4 C19 -114.5(4) .
N3 Cd3 N4 C19 -17.3(4) .
O3 Cd3 N5 C31 -51.4(5) .
O2 Cd3 N5 C31 -122.4(4) .
N4 Cd3 N5 C31 157.1(4) .
N6 Cd3 N5 C31 0.9(4) .
N3 Cd3 N5 C31 84.3(4) .
O3 Cd3 N5 C27 114.5(5) .
O2 Cd3 N5 C27 43.5(5) .
N4 Cd3 N5 C27 -37.0(5) .
N6 Cd3 N5 C27 166.9(5) .
N3 Cd3 N5 C27 -109.8(5) .
O3 Cd3 N6 C33 -30.2(5) .
O2 Cd3 N6 C33 -99.6(5) .
N4 Cd3 N6 C33 98.9(6) .
N5 Cd3 N6 C33 -177.2(5) .
N3 Cd3 N6 C33 79.9(5) .
O3 Cd3 N6 C32 160.3(4) .
O2 Cd3 N6 C32 90.8(4) .
N4 Cd3 N6 C32 -70.7(7) .
N5 Cd3 N6 C32 13.3(4) .
N3 Cd3 N6 C32 -89.6(4) .
O4 Cd5 N7 C44 55.8(6) .
O4 Cd5 N7 C44 134.7(5) 2
N8 Cd5 N7 C44 3.8(4) .
N8 Cd5 N7 C44 -145.1(5) 2
N7 Cd5 N7 C44 -76.5(5) 2
O4 Cd5 N7 C40 -111.6(6) .
O4 Cd5 N7 C40 -32.7(6) 2
N8 Cd5 N7 C40 -163.6(6) .
N8 Cd5 N7 C40 47.6(6) 2
N7 Cd5 N7 C40 116.1(6) 2
O4 Cd5 N8 C46 19.4(5) .
O4 Cd5 N8 C46 81.0(6) 2
N8 Cd5 N8 C46 -134.4(5) 2
N7 Cd5 N8 C46 165.8(6) .
N7 Cd5 N8 C46 -79.8(5) 2
O4 Cd5 N8 C45 -166.9(5) .
O4 Cd5 N8 C45 -105.3(4) 2
N8 Cd5 N8 C45 39.3(4) 2
N7 Cd5 N8 C45 -20.5(4) .
N7 Cd5 N8 C45 93.9(5) 2
O6 Cd6 N9 C57 114.7(4) .
O5 Cd6 N9 C57 15.5(6) .
N10 Cd6 N9 C57 0.0(4) .
N12 Cd6 N9 C57 -167.2(4) .
N11 Cd6 N9 C57 -97.4(4) .
O6 Cd6 N9 C53 -74.5(5) .
O5 Cd6 N9 C53 -173.8(4) .
N10 Cd6 N9 C53 170.8(5) .
N12 Cd6 N9 C53 3.5(5) .
N11 Cd6 N9 C53 73.3(5) .
O6 Cd6 N10 C59 93.5(5) .
O5 Cd6 N10 C59 24.0(5) .
N12 Cd6 N10 C59 -133.8(5) .
N11 Cd6 N10 C59 -62.3(5) .
N9 Cd6 N10 C59 -163.8(5) .
O6 Cd6 N10 C58 -89.7(4) .
O5 Cd6 N10 C58 -159.1(4) .
N12 Cd6 N10 C58 43.1(6) .
N11 Cd6 N10 C58 114.6(4) .
N9 Cd6 N10 C58 13.1(4) .
O6 Cd6 N11 C66 -109.2(5) .
O5 Cd6 N11 C66 -38.5(5) .
N10 Cd6 N11 C66 41.2(5) .
N12 Cd6 N11 C66 -164.9(5) .
N9 Cd6 N11 C66 114.1(5) .
O6 Cd6 N11 C70 64.3(5) .
O5 Cd6 N11 C70 135.0(4) .
N10 Cd6 N11 C70 -145.2(4) .
N12 Cd6 N11 C70 8.6(4) .
N9 Cd6 N11 C70 -72.3(4) .
O6 Cd6 N12 C72 23.4(5) .
O5 Cd6 N12 C72 90.7(5) .
N10 Cd6 N12 C72 -115.8(5) .
N11 Cd6 N12 C72 165.8(5) .
N9 Cd6 N12 C72 -87.6(5) .
O6 Cd6 N12 C71 -163.4(5) .
O5 Cd6 N12 C71 -96.2(4) .
N10 Cd6 N12 C71 57.3(7) .
N11 Cd6 N12 C71 -21.1(4) .
N9 Cd6 N12 C71 85.5(5) .
C5 N1 C1 C2 -0.9(11) .
Cd2 N1 C1 C2 -172.1(6) .
N1 C1 C2 C3 -0.4(12) .
C1 C2 C3 C4 0.7(12) .
C2 C3 C4 C5 0.2(11) .
C1 N1 C5 C4 1.9(9) .
Cd2 N1 C5 C4 174.1(5) .
C1 N1 C5 C6 179.3(6) .
Cd2 N1 C5 C6 -8.4(7) .
C3 C4 C5 N1 -1.6(10) .
C3 C4 C5 C6 -178.9(6) .
C7 N2 C6 C5 151.1(6) .
Cd2 N2 C6 C5 -31.5(7) .
N1 C5 C6 N2 26.2(9) .
C4 C5 C6 N2 -156.4(6) .
C6 N2 C7 C8 176.3(6) .
Cd2 N2 C7 C8 -0.7(9) .
N2 C7 C8 C9 -161.8(6) .
N2 C7 C8 C13 17.8(10) .
C13 C8 C9 C10 -2.2(9) .
C7 C8 C9 C10 177.5(6) .
C8 C9 C10 C11 3.2(10) .
C9 C10 C11 C12 -0.9(10) .
C10 C11 C12 C13 -2.5(10) .
Cd2 O1 C13 C12 148.1(4) .
Cd1 O1 C13 C12 -40.9(7) .
Cd2 O1 C13 C8 -33.7(7) .
Cd1 O1 C13 C8 137.3(4) .
C11 C12 C13 O1 -178.2(5) .
C11 C12 C13 C8 3.5(9) .
C9 C8 C13 O1 -179.4(5) .
C7 C8 C13 O1 1.0(9) .
C9 C8 C13 C12 -1.1(8) .
C7 C8 C13 C12 179.3(5) .
C18 N3 C14 C15 -0.5(12) .
Cd3 N3 C14 C15 173.9(6) .
N3 C14 C15 C16 2.2(14) .
C14 C15 C16 C17 -2.4(13) .
C15 C16 C17 C18 1.0(12) .
C14 N3 C18 C17 -1.0(10) .
Cd3 N3 C18 C17 -176.0(5) .
C14 N3 C18 C19 -179.0(6) .
Cd3 N3 C18 C19 6.0(7) .
C16 C17 C18 N3 0.7(11) .
C16 C17 C18 C19 178.7(7) .
C20 N4 C19 C18 -148.2(5) .
Cd3 N4 C19 C18 26.4(7) .
N3 C18 C19 N4 -20.7(8) .
C17 C18 C19 N4 161.2(6) .
C19 N4 C20 C21 -177.6(5) .
Cd3 N4 C20 C21 8.3(9) .
N4 C20 C21 C22 -165.1(6) .
N4 C20 C21 C26 16.4(10) .
C26 C21 C22 C23 -2.5(9) .
C20 C21 C22 C23 179.0(6) .
C21 C22 C23 C24 2.8(10) .
C22 C23 C24 C25 -0.4(10) .
C23 C24 C25 C26 -2.4(10) .
Cd3 O2 C26 C25 146.8(4) .
Cd1 O2 C26 C25 -62.6(6) .
Cd3 O2 C26 C21 -32.1(7) .
Cd1 O2 C26 C21 118.5(5) .
C24 C25 C26 O2 -176.4(5) .
C24 C25 C26 C21 2.6(8) .
C22 C21 C26 O2 178.7(5) .
C20 C21 C26 O2 -2.9(9) .
C22 C21 C26 C25 -0.2(8) .
C20 C21 C26 C25 178.2(5) .
C31 N5 C27 C28 -0.7(9) .
Cd3 N5 C27 C28 -166.3(5) .
N5 C27 C28 C29 -0.2(10) .
C27 C28 C29 C30 1.0(12) .
C28 C29 C30 C31 -1.0(13) .
C27 N5 C31 C30 0.7(9) .
Cd3 N5 C31 C30 167.5(5) .
C27 N5 C31 C32 178.3(6) .
Cd3 N5 C31 C32 -14.9(7) .
C29 C30 C31 N5 0.1(11) .
C29 C30 C31 C32 -177.5(7) .
C33 N6 C32 C31 165.4(6) .
Cd3 N6 C32 C31 -24.8(7) .
N5 C31 C32 N6 26.2(8) .
C30 C31 C32 N6 -156.2(6) .
C32 N6 C33 C34 179.5(6) .
Cd3 N6 C33 C34 10.4(9) .
N6 C33 C34 C35 -164.9(6) .
N6 C33 C34 C39 15.9(10) .
C39 C34 C35 C36 -0.6(10) .
C33 C34 C35 C36 -179.8(6) .
C34 C35 C36 C37 2.4(11) .
C35 C36 C37 C38 -1.5(11) .
C36 C37 C38 C39 -1.3(10) .
Cd3 O3 C39 C38 145.5(4) .
Cd1 O3 C39 C38 -52.2(7) .
Cd3 O3 C39 C34 -35.4(6) .
Cd1 O3 C39 C34 126.9(5) .
C37 C38 C39 O3 -177.8(5) .
C37 C38 C39 C34 3.1(9) .
C35 C34 C39 O3 178.8(5) .
C33 C34 C39 O3 -2.0(8) .
C35 C34 C39 C38 -2.1(8) .
C33 C34 C39 C38 177.1(5) .
C44 N7 C40 C41 0.6(11) .
Cd5 N7 C40 C41 167.7(6) .
N7 C40 C41 C42 -0.5(13) .
C40 C41 C42 C43 0.4(12) .
C41 C42 C43 C44 -0.5(12) .
C40 N7 C44 C43 -0.7(10) .
Cd5 N7 C44 C43 -169.1(5) .
C40 N7 C44 C45 -178.7(6) .
Cd5 N7 C44 C45 12.9(7) .
C42 C43 C44 N7 0.7(11) .
C42 C43 C44 C45 178.6(7) .
C46 N8 C45 C44 -151.7(6) .
Cd5 N8 C45 C44 34.0(7) .
N7 C44 C45 N8 -30.7(9) .
C43 C44 C45 N8 151.3(6) .
C45 N8 C46 C47 -177.7(6) .
Cd5 N8 C46 C47 -4.1(9) .
N8 C46 C47 C48 167.4(6) .
N8 C46 C47 C52 -14.0(10) .
C52 C47 C48 C49 0.7(9) .
C46 C47 C48 C49 179.3(6) .
C47 C48 C49 C50 -2.4(10) .
C48 C49 C50 C51 1.1(10) .
C49 C50 C51 C52 1.9(9) .
Cd5 O4 C52 C51 -155.3(4) .
Cd4 O4 C52 C51 39.1(6) .
Cd5 O4 C52 C47 26.4(7) .
Cd4 O4 C52 C47 -139.2(4) .
C50 C51 C52 O4 178.0(5) .
C50 C51 C52 C47 -3.6(8) .
C48 C47 C52 O4 -179.4(5) .
C46 C47 C52 O4 2.1(9) .
C48 C47 C52 C51 2.3(8) .
C46 C47 C52 C51 -176.2(5) .
C57 N9 C53 C54 1.4(10) .
Cd6 N9 C53 C54 -169.1(5) .
N9 C53 C54 C55 -0.6(12) .
C53 C54 C55 C56 -1.0(12) .
C54 C55 C56 C57 1.8(12) .
C53 N9 C57 C56 -0.6(9) .
Cd6 N9 C57 C56 171.0(5) .
C53 N9 C57 C58 175.4(6) .
Cd6 N9 C57 C58 -13.0(7) .
C55 C56 C57 N9 -1.0(11) .
C55 C56 C57 C58 -176.9(6) .
C59 N10 C58 C57 153.1(5) .
Cd6 N10 C58 C57 -24.1(6) .
N9 C57 C58 N10 24.2(8) .
C56 C57 C58 N10 -159.7(6) .
C58 N10 C59 C60 178.3(6) .
Cd6 N10 C59 C60 -4.7(9) .
N10 C59 C60 C61 162.3(6) .
N10 C59 C60 C65 -17.0(10) .
C65 C60 C61 C62 1.6(10) .
C59 C60 C61 C62 -177.7(6) .
C60 C61 C62 C63 -1.4(11) .
C61 C62 C63 C64 -0.8(11) .
C62 C63 C64 C65 3.0(10) .
Cd6 O5 C65 C64 -144.9(4) .
Cd4 O5 C65 C64 59.8(7) .
Cd6 O5 C65 C60 34.0(7) .
Cd4 O5 C65 C60 -121.3(5) .
C63 C64 C65 O5 176.3(5) .
C63 C64 C65 C60 -2.7(9) .
C61 C60 C65 O5 -178.5(5) .
C59 C60 C65 O5 0.7(9) .
C61 C60 C65 C64 0.4(8) .
C59 C60 C65 C64 179.7(5) .
C70 N11 C66 C67 0.3(9) .
Cd6 N11 C66 C67 173.7(5) .
N11 C66 C67 C68 0.5(11) .
C66 C67 C68 C69 -0.4(12) .
C67 C68 C69 C70 -0.4(13) .
C66 N11 C70 C69 -1.1(9) .
Cd6 N11 C70 C69 -175.2(5) .
C66 N11 C70 C71 179.1(6) .
Cd6 N11 C70 C71 5.0(7) .
C68 C69 C70 N11 1.2(11) .
C68 C69 C70 C71 -179.0(7) .
C72 N12 C71 C70 -155.3(6) .
Cd6 N12 C71 C70 31.0(7) .
N11 C70 C71 N12 -23.5(9) .
C69 C70 C71 N12 156.7(6) .
C71 N12 C72 C73 -178.4(6) .
Cd6 N12 C72 C73 -5.5(9) .
N12 C72 C73 C74 167.1(6) .
N12 C72 C73 C78 -15.8(10) .
C78 C73 C74 C75 1.6(10) .
C72 C73 C74 C75 178.9(6) .
C73 C74 C75 C76 -1.1(11) .
C74 C75 C76 C77 -0.9(11) .
C75 C76 C77 C78 2.6(10) .
Cd6 O6 C78 C77 -149.9(4) .
Cd4 O6 C78 C77 48.3(7) .
Cd6 O6 C78 C73 31.1(7) .
Cd4 O6 C78 C73 -130.7(4) .
C76 C77 C78 O6 178.9(5) .
C76 C77 C78 C73 -2.0(9) .
C74 C73 C78 O6 179.0(5) .
C72 C73 C78 O6 2.0(9) .
C74 C73 C78 C77 -0.1(8) .
C72 C73 C78 C77 -177.1(5) .
